data_4319491
loop_
_publ_author_name
'Craig C. McLauchlan'
'James A. Ibers'

_publ_section_title
;
 Synthesis and Characterization of the Silver Maleonitrilediselenolates
 and Silver Maleonitriledithiolates
 [K([2.2.2]-cryptand)]4[Ag4(Se2C2(CN)2)4],
 [Na([2.2.2]-cryptand)]4[Ag4(S2C2(CN)2)4].0.33MeCN,
 [NBu4]4[Ag4(S2C2(CN)2)4], [K([2.2.2]-cryptand)]3[Ag(Se2C2(CN)2)2].2MeCN,
 and [Na([2.2.2]-cryptand)]3[Ag(S2C2(CN)2)2]
;
_journal_name_full 'Inorganic Chemistry'
_journal_page_first 1809
_journal_page_last 1815
_journal_paper_doi 10.1021/ic000868q
_journal_volume 40
_journal_year 2001
_chemical_formula_moiety '3 [C18 H36 Na N2 O6] [C8 N4 Ag S4]'
_chemical_formula_sum 'C62 H108 Ag N10 Na3 O18 S4'
_chemical_formula_weight 1586.66
_chemical_name_systematic
; 
 ? 
;
_space_group_IT_number 13
_symmetry_cell_setting monoclinic
_symmetry_space_group_name_Hall '-P 2yac'
_symmetry_space_group_name_H-M 'P 1 2/n 1'
_atom_sites_solution_hydrogens geom
_atom_sites_solution_primary direct
_atom_sites_solution_secondary difmap
_audit_creation_method SHELXL-97
_cell_angle_alpha 90.00
_cell_angle_beta 91.85(3)
_cell_angle_gamma 90.00
_cell_formula_units_Z 2
_cell_length_a 11.547(2)
_cell_length_b 11.766(2)
_cell_length_c 27.774(6)
_cell_measurement_temperature 293(2)
_cell_volume 3771.5(12)
_computing_cell_refinement 'SAINT+ Version 6.02 (Bruker-AXS, 1999)'
_computing_data_collection 'SMART Version 5 (Bruker-AXS, 1999)'
_computing_data_reduction 'SAINT+ Version 6.02 (Bruker-AXS, 1999)'
_computing_molecular_graphics 'SHELXTL-97 (Sheldrick, 1997)'
_computing_publication_material 'SHELXTL-97 (Sheldrick, 1997)'
_computing_structure_refinement 'SHELXL-97 (Sheldrick, 1997)'
_computing_structure_solution 'SHELXS-97 (Sheldrick, 1990)'
_diffrn_ambient_temperature 293(2)
_diffrn_measured_fraction_theta_full 0.999
_diffrn_measured_fraction_theta_max 0.999
_diffrn_measurement_device_type 'Bruker AXS SMART-1000 with CCD'
_diffrn_measurement_method /w
_diffrn_radiation_monochromator graphite
_diffrn_radiation_source 'standard sealed tube'
_diffrn_radiation_type MoK\a
_diffrn_radiation_wavelength 0.71073
_diffrn_reflns_av_R_equivalents 0.1019
_diffrn_reflns_av_sigmaI/netI 0.1034
_diffrn_reflns_limit_h_max 13
_diffrn_reflns_limit_h_min -13
_diffrn_reflns_limit_k_max 13
_diffrn_reflns_limit_k_min -13
_diffrn_reflns_limit_l_max 32
_diffrn_reflns_limit_l_min -33
_diffrn_reflns_number 26049
_diffrn_reflns_theta_full 25.00
_diffrn_reflns_theta_max 25.00
_diffrn_reflns_theta_min 1.47
_diffrn_standards_decay_% '< 2'
_exptl_absorpt_coefficient_mu 0.467
_exptl_absorpt_correction_T_max .96710
_exptl_absorpt_correction_T_min .90707
_exptl_absorpt_correction_type mixed
_exptl_absorpt_process_details
;
    face absorption in SHELXTL followed by SADABS
;
_exptl_crystal_colour yellow
_exptl_crystal_density_diffrn 1.397
_exptl_crystal_density_method 'not measured'
_exptl_crystal_description needle
_exptl_crystal_F_000 1676
_exptl_crystal_size_max .232
_exptl_crystal_size_mid .163
_exptl_crystal_size_min .072
_refine_diff_density_max 2.526
_refine_diff_density_min -1.212
_refine_diff_density_rms 0.161
_refine_ls_extinction_method none
_refine_ls_goodness_of_fit_ref 1.538
_refine_ls_hydrogen_treatment mixed
_refine_ls_matrix_type full
_refine_ls_number_parameters 463
_refine_ls_number_reflns 6638
_refine_ls_number_restraints 0
_refine_ls_restrained_S_all 1.538
_refine_ls_R_factor_all 0.1333
_refine_ls_R_factor_gt 0.0813
_refine_ls_shift/su_max 0.206
_refine_ls_shift/su_mean 0.002
_refine_ls_structure_factor_coef Fsqd
_refine_ls_weighting_details
; calc 
1/[\s^2^(Fo^2^)+(0.0400Fo^2^)^2^]
;
_refine_ls_weighting_scheme calc
_refine_ls_wR_factor_gt 0.1591
_refine_ls_wR_factor_ref 0.1668
_reflns_number_gt 4003
_reflns_number_total 6638
_reflns_threshold_expression >2sigma(I)
_cod_data_source_file ic000868q_4.cif
_cod_data_source_block agmnt2
_cod_original_cell_volume 3771.5(13)
_cod_original_sg_symbol_H-M 'P 2/n'
_cod_database_code 4319491

loop_
_symmetry_equiv_pos_as_xyz
'x, y, z'
'-x+1/2, y, -z+1/2'
'-x, -y, -z'
'x-1/2, -y, z-1/2'

loop_
_atom_site_label
_atom_site_type_symbol
_atom_site_fract_x
_atom_site_fract_y
_atom_site_fract_z
_atom_site_U_iso_or_equiv
_atom_site_adp_type
_atom_site_occupancy
_atom_site_symmetry_multiplicity
_atom_site_calc_flag
_atom_site_refinement_flags
_atom_site_disorder_assembly
_atom_site_disorder_group
Ag1 Ag 0.7500 0.12939(7) 0.2500 0.0289(3) Uani 1 2 d S . .
S1 S 0.93195(15) 0.03062(15) 0.22149(6) 0.0292(5) Uani 1 1 d . . .
S2 S 0.74423(15) 0.23263(14) 0.16814(6) 0.0252(4) Uani 1 1 d . . .
Na1 Na 0.5816(2) -0.2448(2) 0.06400(9) 0.0273(6) Uani 1 1 d . . .
Na2 Na 1.2500 0.4891(3) 0.2500 0.0302(9) Uani 1 2 d S . .
O1 O 0.6916(4) -0.1882(4) 0.13870(16) 0.0303(12) Uani 1 1 d . . .
O2 O 0.4863(4) -0.0924(3) 0.11188(14) 0.0234(11) Uani 1 1 d . . .
O3 O 0.7025(4) -0.1060(4) 0.00665(15) 0.0294(12) Uani 1 1 d . . .
O4 O 0.4933(4) -0.2195(3) -0.01694(15) 0.0274(11) Uani 1 1 d . . .
O5 O 0.7122(4) -0.4365(4) 0.04021(16) 0.0294(11) Uani 1 1 d . . .
O6 O 0.5025(4) -0.4328(3) 0.08991(15) 0.0275(11) Uani 1 1 d . . .
O7 O 1.1451(5) 0.6764(5) 0.2744(2) 0.0530(15) Uani 1 1 d . . .
O8 O 1.1819(5) 0.4370(4) 0.16898(17) 0.0482(15) Uani 1 1 d . . .
O9 O 1.3755(9) 0.3551(10) 0.1892(6) 0.033(5) Uani 0.50(2) 1 d P . 1
O9 O 1.3491(10) 0.3105(11) 0.2199(6) 0.035(5) Uani 0.50(2) 1 d P . 2
C1 C 0.9434(5) 0.0979(5) 0.1666(2) 0.0228(16) Uani 1 1 d . . .
C2 C 0.8709(6) 0.1788(5) 0.1454(2) 0.0227(16) Uani 1 1 d . . .
C3 C 1.0449(6) 0.0676(6) 0.1401(2) 0.0284(17) Uani 1 1 d . . .
C4 C 0.9045(5) 0.2297(6) 0.1009(3) 0.0254(17) Uani 1 1 d . . .
C5 C 0.8915(6) -0.1938(6) 0.1123(3) 0.038(2) Uani 1 1 d . . .
H5A H 0.8962 -0.1119 0.1092 0.046 Uiso 1 1 calc R . .
H5B H 0.9675 -0.2213 0.1226 0.046 Uiso 1 1 calc R . .
C6 C 0.8054(6) -0.2228(6) 0.1505(2) 0.0331(18) Uani 1 1 d . . .
H6A H 0.8060 -0.3044 0.1556 0.040 Uiso 1 1 calc R . .
H6B H 0.8302 -0.1869 0.1806 0.040 Uiso 1 1 calc R . .
C7 C 0.6754(6) -0.0669(5) 0.1414(2) 0.0314(18) Uani 1 1 d . . .
H7A H 0.6973 -0.0317 0.1115 0.038 Uiso 1 1 calc R . .
H7B H 0.7238 -0.0357 0.1673 0.038 Uiso 1 1 calc R . .
C8 C 0.5550(6) -0.0437(6) 0.1501(2) 0.0263(17) Uani 1 1 d . . .
H8A H 0.5338 -0.0764 0.1806 0.032 Uiso 1 1 calc R . .
H8B H 0.5421 0.0377 0.1514 0.032 Uiso 1 1 calc R . .
C9 C 0.3685(6) -0.1013(6) 0.1231(2) 0.0325(18) Uani 1 1 d . . .
H9A H 0.3386 -0.0274 0.1320 0.039 Uiso 1 1 calc R . .
H9B H 0.3597 -0.1526 0.1501 0.039 Uiso 1 1 calc R . .
C10 C 0.3025(6) -0.1461(6) 0.0792(2) 0.0314(17) Uani 1 1 d . . .
H10A H 0.2220 -0.1568 0.0871 0.038 Uiso 1 1 calc R . .
H10B H 0.3050 -0.0899 0.0537 0.038 Uiso 1 1 calc R . .
C11 C 0.8993(6) -0.1742(6) 0.0258(3) 0.0334(18) Uani 1 1 d . . .
H11A H 0.9017 -0.2215 -0.0027 0.040 Uiso 1 1 calc R . .
H11B H 0.9772 -0.1467 0.0330 0.040 Uiso 1 1 calc R . .
C12 C 0.8198(6) -0.0736(6) 0.0157(3) 0.0326(18) Uani 1 1 d . . .
H12A H 0.8238 -0.0224 0.0431 0.039 Uiso 1 1 calc R . .
H12B H 0.8471 -0.0325 -0.0120 0.039 Uiso 1 1 calc R . .
C13 C 0.6819(6) -0.1637(6) -0.0375(2) 0.0323(18) Uani 1 1 d . . .
H13A H 0.7063 -0.2423 -0.0343 0.039 Uiso 1 1 calc R . .
H13B H 0.7268 -0.1286 -0.0625 0.039 Uiso 1 1 calc R . .
C14 C 0.5575(6) -0.1590(6) -0.0514(2) 0.0352(19) Uani 1 1 d . . .
H14A H 0.5319 -0.0806 -0.0528 0.042 Uiso 1 1 calc R . .
H14B H 0.5447 -0.1925 -0.0830 0.042 Uiso 1 1 calc R . .
C15 C 0.3722(6) -0.2008(5) -0.0233(2) 0.0261(17) Uani 1 1 d . . .
H15A H 0.3472 -0.2204 -0.0559 0.031 Uiso 1 1 calc R . .
H15B H 0.3545 -0.1213 -0.0180 0.031 Uiso 1 1 calc R . .
C16 C 0.3097(6) -0.2735(6) 0.0122(2) 0.0271(17) Uani 1 1 d . . .
H16A H 0.2273 -0.2582 0.0091 0.033 Uiso 1 1 calc R . .
H16B H 0.3217 -0.3529 0.0043 0.033 Uiso 1 1 calc R . .
C17 C 0.9032(6) -0.3604(6) 0.0623(2) 0.0324(17) Uani 1 1 d . . .
H17A H 0.9043 -0.3950 0.0940 0.039 Uiso 1 1 calc R . .
H17B H 0.9820 -0.3600 0.0511 0.039 Uiso 1 1 calc R . .
C18 C 0.8278(6) -0.4312(6) 0.0281(3) 0.0355(19) Uani 1 1 d . . .
H18A H 0.8323 -0.3997 -0.0041 0.043 Uiso 1 1 calc R . .
H18B H 0.8586 -0.5078 0.0273 0.043 Uiso 1 1 calc R . .
C19 C 0.6930(6) -0.5035(6) 0.0816(2) 0.0307(18) Uani 1 1 d . . .
H19A H 0.7165 -0.4616 0.1103 0.037 Uiso 1 1 calc R . .
H19B H 0.7392 -0.5723 0.0805 0.037 Uiso 1 1 calc R . .
C20 C 0.5684(6) -0.5337(5) 0.0836(3) 0.0308(18) Uani 1 1 d . . .
H20A H 0.5434 -0.5713 0.0539 0.037 Uiso 1 1 calc R . .
H20B H 0.5565 -0.5854 0.1101 0.037 Uiso 1 1 calc R . .
C21 C 0.3824(6) -0.4552(6) 0.0850(3) 0.0353(19) Uani 1 1 d . . .
H21A H 0.3607 -0.5123 0.1083 0.042 Uiso 1 1 calc R . .
H21B H 0.3639 -0.4841 0.0530 0.042 Uiso 1 1 calc R . .
C22 C 0.3152(6) -0.3460(6) 0.0935(3) 0.0336(18) Uani 1 1 d . . .
H22A H 0.2331 -0.3610 0.0885 0.040 Uiso 1 1 calc R . .
H22B H 0.3280 -0.3223 0.1266 0.040 Uiso 1 1 calc R . .
C23 C 0.9670(8) 0.6038(8) 0.2468(5) 0.095(4) Uani 1 1 d . . .
H23A H 0.9739 0.6475 0.2174 0.114 Uiso 1 1 calc R . 1
H23B H 0.8854 0.6013 0.2541 0.114 Uiso 1 1 calc R . 1
C24 C 1.0252(10) 0.6613(13) 0.2836(8) 0.056(5) Uani 0.82(3) 1 d P . 1
H24A H 1.0179 0.6192 0.3134 0.068 Uiso 0.82(3) 1 calc PR . 1
H24B H 0.9895 0.7351 0.2878 0.068 Uiso 0.82(3) 1 calc PR . 1
C24A C 1.022(3) 0.704(4) 0.248(3) 0.02(2) Uani 0.18(3) 1 d P . 2
H24C H 0.9793 0.7595 0.2667 0.030 Uiso 0.18(3) 1 calc PR . 2
H24D H 1.0323 0.7338 0.2161 0.030 Uiso 0.18(3) 1 calc PR . 2
C25 C 1.1866(7) 0.7705(7) 0.2481(3) 0.055(3) Uani 1 1 d . . .
H25A H 1.1566 0.8407 0.2611 0.066 Uiso 1 1 calc R . .
H25B H 1.1610 0.7647 0.2146 0.066 Uiso 1 1 calc R . .
C26 C 0.9841(7) 0.4559(9) 0.1861(3) 0.065(3) Uani 1 1 d . . .
H26A H 0.9702 0.3747 0.1843 0.078 Uiso 1 1 calc R . .
H26B H 0.9137 0.4937 0.1747 0.078 Uiso 1 1 calc R . .
C27 C 1.0754(7) 0.4837(8) 0.1536(3) 0.059(3) Uani 1 1 d . . .
H27A H 1.0548 0.4552 0.1217 0.071 Uiso 1 1 calc R . .
H27B H 1.0828 0.5656 0.1515 0.071 Uiso 1 1 calc R . .
C28 C 1.2024(7) 0.3261(6) 0.1521(3) 0.047(2) Uani 1 1 d . . .
H28A H 1.2090 0.3276 0.1174 0.057 Uiso 1 1 calc R . .
H28B H 1.1373 0.2777 0.1596 0.057 Uiso 1 1 calc R . .
C29 C 1.3063(9) 0.2800(7) 0.1738(3) 0.056(3) Uani 1 1 d . . .
H29A H 1.2861 0.2310 0.2003 0.068 Uiso 1 1 calc R A 1
H29B H 1.3448 0.2336 0.1502 0.068 Uiso 1 1 calc R A 1
C30 C 1.0294(8) 0.3027(7) 0.2762(4) 0.075(3) Uani 1 1 d . . .
H30A H 1.0613 0.2759 0.2464 0.090 Uiso 1 1 calc R . .
H30B H 0.9877 0.2414 0.2914 0.090 Uiso 1 1 calc R . .
C31 C 0.9570(6) 0.4032(7) 0.2687(3) 0.043(2) Uani 1 1 d . . .
H31A H 0.8824 0.3797 0.2550 0.052 Uiso 1 1 calc R . .
H31B H 0.9435 0.4378 0.2998 0.052 Uiso 1 1 calc R . .
N1 N 1.1233(5) 0.0426(5) 0.1191(2) 0.0432(17) Uani 1 1 d . . .
N2 N 0.9305(5) 0.2743(6) 0.0667(2) 0.0405(17) Uani 1 1 d . . .
N3 N 0.8613(5) -0.2420(5) 0.0658(2) 0.0282(14) Uani 1 1 d . . .
N4 N 0.3486(4) -0.2535(4) 0.06160(18) 0.0235(13) Uani 1 1 d . . .
N5 N 1.0062(5) 0.4872(5) 0.2376(2) 0.0370(16) Uani 1 1 d . . .

loop_
_atom_site_aniso_label
_atom_site_aniso_U_11
_atom_site_aniso_U_22
_atom_site_aniso_U_33
_atom_site_aniso_U_23
_atom_site_aniso_U_13
_atom_site_aniso_U_12
Ag1 0.0345(5) 0.0190(5) 0.0336(5) 0.000 0.0072(4) 0.000
S1 0.0317(11) 0.0208(10) 0.0350(11) 0.0031(8) 0.0010(8) 0.0080(8)
S2 0.0271(10) 0.0144(10) 0.0344(11) 0.0020(8) 0.0051(8) 0.0059(8)
Na1 0.0373(17) 0.0094(14) 0.0351(16) -0.0019(11) 0.0002(13) -0.0012(12)
Na2 0.032(2) 0.013(2) 0.045(2) 0.000 -0.0001(18) 0.000
O1 0.036(3) 0.008(3) 0.046(3) -0.004(2) -0.005(2) 0.000(2)
O2 0.025(3) 0.014(3) 0.031(3) -0.003(2) 0.000(2) 0.003(2)
O3 0.040(3) 0.015(3) 0.034(3) 0.001(2) 0.008(2) 0.002(2)
O4 0.033(3) 0.008(3) 0.041(3) 0.003(2) 0.004(2) 0.001(2)
O5 0.036(3) 0.009(3) 0.042(3) 0.004(2) 0.002(2) 0.003(2)
O6 0.033(3) 0.003(2) 0.046(3) -0.003(2) -0.001(2) 0.002(2)
O7 0.048(4) 0.029(3) 0.083(4) -0.016(3) 0.006(3) -0.003(3)
O8 0.071(4) 0.021(3) 0.051(4) -0.005(3) -0.013(3) 0.017(3)
O9 0.028(6) 0.014(6) 0.056(11) 0.007(7) -0.010(5) -0.004(5)
O9 0.053(8) 0.011(7) 0.041(10) -0.006(6) 0.007(6) 0.002(5)
C1 0.015(4) 0.018(4) 0.036(4) -0.009(3) 0.004(3) 0.003(3)
C2 0.029(4) 0.013(4) 0.026(4) -0.003(3) 0.001(3) -0.001(3)
C3 0.031(5) 0.013(4) 0.041(5) 0.001(3) -0.003(4) -0.005(3)
C4 0.013(4) 0.034(5) 0.030(4) -0.002(4) -0.001(3) 0.011(3)
C5 0.032(5) 0.014(4) 0.067(6) 0.001(4) -0.012(4) 0.003(3)
C6 0.043(5) 0.011(4) 0.044(5) -0.002(3) -0.007(4) 0.005(3)
C7 0.051(5) 0.008(4) 0.036(5) -0.002(3) -0.001(4) 0.004(3)
C8 0.035(4) 0.013(4) 0.031(4) -0.004(3) -0.005(3) -0.005(3)
C9 0.042(5) 0.017(4) 0.038(4) -0.007(3) -0.001(4) 0.008(3)
C10 0.032(4) 0.017(4) 0.045(5) -0.010(3) -0.001(3) 0.007(3)
C11 0.023(4) 0.022(4) 0.056(5) 0.000(4) 0.007(4) -0.004(3)
C12 0.027(4) 0.015(4) 0.056(5) 0.003(3) 0.004(4) 0.003(3)
C13 0.044(5) 0.019(4) 0.034(5) 0.007(3) 0.006(4) -0.003(3)
C14 0.055(5) 0.014(4) 0.037(5) 0.007(3) 0.006(4) -0.003(4)
C15 0.036(5) 0.010(4) 0.032(4) 0.003(3) -0.007(3) -0.001(3)
C16 0.032(4) 0.015(4) 0.035(4) -0.004(3) 0.003(3) 0.002(3)
C17 0.031(4) 0.017(4) 0.050(5) 0.000(4) 0.002(3) 0.008(4)
C18 0.041(5) 0.012(4) 0.053(5) -0.004(3) 0.005(4) 0.009(3)
C19 0.042(5) 0.015(4) 0.035(4) -0.001(3) 0.004(4) 0.013(3)
C20 0.041(5) 0.007(4) 0.045(5) 0.003(3) 0.008(4) 0.003(3)
C21 0.038(5) 0.010(4) 0.057(5) 0.005(3) -0.001(4) -0.002(3)
C22 0.028(4) 0.019(4) 0.054(5) 0.005(4) 0.012(4) 0.001(3)
C23 0.045(6) 0.021(6) 0.221(14) 0.002(7) 0.023(8) 0.007(5)
C24 0.047(8) 0.059(9) 0.062(12) -0.030(8) -0.010(7) 0.022(6)
C24A 0.00(2) 0.02(3) 0.06(4) -0.05(3) -0.03(2) 0.017(17)
C25 0.079(6) 0.039(6) 0.048(5) -0.018(4) 0.007(5) 0.024(5)
C26 0.036(5) 0.084(8) 0.073(7) 0.050(6) -0.023(5) -0.017(5)
C27 0.057(6) 0.058(7) 0.060(6) 0.000(5) -0.017(5) 0.009(5)
C28 0.054(6) 0.016(4) 0.073(6) -0.020(4) 0.008(5) -0.009(4)
C29 0.106(8) 0.023(5) 0.038(6) -0.006(4) -0.013(5) 0.019(6)
C30 0.042(6) 0.035(6) 0.147(10) 0.038(6) -0.014(6) -0.015(5)
C31 0.030(5) 0.050(6) 0.050(5) 0.003(4) 0.002(4) -0.014(4)
N1 0.041(4) 0.020(4) 0.070(5) -0.004(3) 0.025(4) 0.006(3)
N2 0.038(4) 0.042(4) 0.042(4) 0.008(3) 0.010(3) 0.010(3)
N3 0.028(3) 0.009(3) 0.048(4) 0.002(3) 0.002(3) 0.001(3)
N4 0.032(3) 0.008(3) 0.030(3) 0.001(2) 0.002(3) 0.003(3)
N5 0.034(4) 0.018(4) 0.058(5) 0.003(3) 0.006(3) -0.004(3)

loop_
_atom_type_symbol
_atom_type_description
_atom_type_scat_dispersion_real
_atom_type_scat_dispersion_imag
_atom_type_scat_source
C C 0.0033 0.0016 'International Tables Vol C Tables 4.2.6.8 and 6.1.1.4'
H H 0.0000 0.0000 'International Tables Vol C Tables 4.2.6.8 and 6.1.1.4'
N N 0.0061 0.0033 'International Tables Vol C Tables 4.2.6.8 and 6.1.1.4'
O O 0.0106 0.0060 'International Tables Vol C Tables 4.2.6.8 and 6.1.1.4'
Na Na 0.0362 0.0249 'International Tables Vol C Tables 4.2.6.8 and 6.1.1.4'
S S 0.1246 0.1234 'International Tables Vol C Tables 4.2.6.8 and 6.1.1.4'
Ag Ag -0.8971 1.1015 'International Tables Vol C Tables 4.2.6.8 and 6.1.1.4'

loop_
_geom_angle_atom_site_label_1
_geom_angle_atom_site_label_2
_geom_angle_atom_site_label_3
_geom_angle
_geom_angle_site_symmetry_1
_geom_angle_site_symmetry_3
_geom_angle_publ_flag
S1 Ag1 S1 125.76(9) . 2_655 ?
S1 Ag1 S2 119.40(6) . 2_655 ?
S1 Ag1 S2 86.50(6) 2_655 2_655 ?
S1 Ag1 S2 86.50(6) . . ?
S1 Ag1 S2 119.40(6) 2_655 . ?
S2 Ag1 S2 123.74(8) 2_655 . ?
C1 S1 Ag1 98.8(2) . . ?
C2 S2 Ag1 98.7(2) . . ?
O4 Na1 O1 156.38(18) . . ?
O4 Na1 O2 102.83(16) . . ?
O1 Na1 O2 65.63(15) . . ?
O4 Na1 O6 103.02(16) . . ?
O1 Na1 O6 100.23(16) . . ?
O2 Na1 O6 107.97(16) . . ?
O4 Na1 N4 66.21(16) . . ?
O1 Na1 N4 120.91(18) . . ?
O2 Na1 N4 65.48(16) . . ?
O6 Na1 N4 66.43(16) . . ?
O4 Na1 O3 66.05(15) . . ?
O1 Na1 O3 94.04(16) . . ?
O2 Na1 O3 97.12(15) . . ?
O6 Na1 O3 154.52(17) . . ?
N4 Na1 O3 122.92(17) . . ?
O4 Na1 O5 95.31(15) . . ?
O1 Na1 O5 98.51(16) . . ?
O2 Na1 O5 161.57(17) . . ?
O6 Na1 O5 64.02(15) . . ?
N4 Na1 O5 120.55(17) . . ?
O3 Na1 O5 93.18(15) . . ?
O8 Na2 O8 150.9(3) . 2_755 ?
O8 Na2 O9 67.9(3) . . ?
O8 Na2 O9 87.8(4) 2_755 . ?
O8 Na2 O9 87.8(4) . 2_755 ?
O8 Na2 O9 67.9(3) 2_755 2_755 ?
O9 Na2 O9 68.8(8) . 2_755 ?
O8 Na2 O7 96.34(19) . 2_755 ?
O8 Na2 O7 108.25(18) 2_755 2_755 ?
O9 Na2 O7 113.2(4) . 2_755 ?
O9 Na2 O7 175.9(4) 2_755 2_755 ?
O8 Na2 O7 108.25(18) . . ?
O8 Na2 O7 96.34(19) 2_755 . ?
O9 Na2 O7 175.9(4) . . ?
O9 Na2 O7 113.2(4) 2_755 . ?
O7 Na2 O7 65.1(3) 2_755 . ?
O8 Na2 O9 56.7(3) . . ?
O8 Na2 O9 105.2(3) 2_755 . ?
O9 Na2 O9 22.5(3) . . ?
O9 Na2 O9 88.9(7) 2_755 . ?
O7 Na2 O9 93.8(3) 2_755 . ?
O7 Na2 O9 153.9(4) . . ?
O8 Na2 O9 105.2(3) . 2_755 ?
O8 Na2 O9 56.7(3) 2_755 2_755 ?
O9 Na2 O9 88.9(7) . 2_755 ?
O9 Na2 O9 22.5(3) 2_755 2_755 ?
O7 Na2 O9 153.9(4) 2_755 2_755 ?
O7 Na2 O9 93.8(3) . 2_755 ?
O9 Na2 O9 110.2(7) . 2_755 ?
O8 Na2 N5 113.64(18) . 2_755 ?
O8 Na2 N5 66.12(18) 2_755 2_755 ?
O9 Na2 N5 65.0(3) . 2_755 ?
O9 Na2 N5 114.2(3) 2_755 2_755 ?
O7 Na2 N5 64.55(17) 2_755 2_755 ?
O7 Na2 N5 116.3(2) . 2_755 ?
O9 Na2 N5 61.9(2) . 2_755 ?
O9 Na2 N5 117.5(2) 2_755 2_755 ?
O8 Na2 N5 66.12(18) . . ?
O8 Na2 N5 113.64(18) 2_755 . ?
O9 Na2 N5 114.2(3) . . ?
O9 Na2 N5 65.0(3) 2_755 . ?
O7 Na2 N5 116.3(2) 2_755 . ?
O7 Na2 N5 64.55(17) . . ?
O9 Na2 N5 117.5(2) . . ?
O9 Na2 N5 61.9(2) 2_755 . ?
N5 Na2 N5 179.1(3) 2_755 . ?
C6 O1 C7 113.4(5) . . ?
C6 O1 Na1 124.5(4) . . ?
C7 O1 Na1 104.2(4) . . ?
C9 O2 C8 112.5(5) . . ?
C9 O2 Na1 120.5(4) . . ?
C8 O2 Na1 116.0(3) . . ?
C13 O3 C12 114.5(5) . . ?
C13 O3 Na1 98.4(3) . . ?
C12 O3 Na1 124.4(4) . . ?
C14 O4 C15 111.8(5) . . ?
C14 O4 Na1 117.8(4) . . ?
C15 O4 Na1 120.7(4) . . ?
C18 O5 C19 113.5(5) . . ?
C18 O5 Na1 123.3(4) . . ?
C19 O5 Na1 99.1(3) . . ?
C21 O6 C20 111.1(5) . . ?
C21 O6 Na1 120.1(4) . . ?
C20 O6 Na1 119.9(4) . . ?
C25 O7 C24 122.4(10) . . ?
C25 O7 C24A 85(3) . . ?
C24 O7 C24A 42(2) . . ?
C25 O7 Na2 110.9(4) . . ?
C24 O7 Na2 113.7(6) . . ?
C24A O7 Na2 117.7(12) . . ?
C27 O8 C28 114.6(6) . . ?
C27 O8 Na2 115.9(5) . . ?
C28 O8 Na2 119.2(5) . . ?
C29 O9 C30 111.0(10) . 2_755 ?
C29 O9 Na2 105.7(8) . . ?
C30 O9 Na2 102.8(8) 2_755 . ?
C29 O9 C30 112.0(11) . 2_755 ?
C29 O9 Na2 111.2(7) . . ?
C30 O9 Na2 119.1(7) 2_755 . ?
C2 C1 C3 116.1(6) . . ?
C2 C1 S1 128.9(5) . . ?
C3 C1 S1 114.9(5) . . ?
C1 C2 C4 118.4(6) . . ?
C1 C2 S2 126.9(5) . . ?
C4 C2 S2 114.6(5) . . ?
N1 C3 C1 179.1(8) . . ?
N2 C4 C2 177.0(8) . . ?
N3 C5 C6 113.2(6) . . ?
O1 C6 C5 113.6(6) . . ?
O1 C7 C8 108.9(6) . . ?
O2 C8 C7 108.4(5) . . ?
O2 C9 C10 108.2(5) . . ?
N4 C10 C9 113.1(5) . . ?
N3 C11 C12 112.1(5) . . ?
O3 C12 C11 113.0(5) . . ?
O3 C13 C14 110.0(6) . . ?
O4 C14 C13 109.4(5) . . ?
O4 C15 C16 108.7(5) . . ?
N4 C16 C15 112.7(5) . . ?
N3 C17 C18 112.1(5) . . ?
O5 C18 C17 114.2(6) . . ?
O5 C19 C20 109.9(6) . . ?
O6 C20 C19 109.1(5) . . ?
O6 C21 C22 109.4(5) . . ?
N4 C22 C21 112.9(5) . . ?
C24A C23 C24 48(3) . . ?
C24A C23 N5 132.8(16) . . ?
C24 C23 N5 116.1(10) . . ?
C23 C24 O7 112.3(11) . . ?
C23 C24A O7 104(4) . . ?
O7 C25 C25 108.5(6) . 2_755 ?
C27 C26 N5 115.9(7) . . ?
O8 C27 C26 111.8(7) . . ?
O8 C28 C29 111.0(7) . . ?
O9 C29 O9 46.3(6) . . ?
O9 C29 C28 113.1(8) . . ?
O9 C29 C28 123.5(8) . . ?
O9 C30 C31 121.6(8) 2_755 . ?
O9 C30 O9 41.2(5) 2_755 2_755 ?
C31 C30 O9 99.0(8) . 2_755 ?
N5 C31 C30 113.9(7) . . ?
C5 N3 C11 113.6(6) . . ?
C5 N3 C17 111.1(5) . . ?
C11 N3 C17 111.1(5) . . ?
C16 N4 C10 110.6(5) . . ?
C16 N4 C22 111.9(5) . . ?
C10 N4 C22 109.6(5) . . ?
C16 N4 Na1 108.0(4) . . ?
C10 N4 Na1 109.5(4) . . ?
C22 N4 Na1 107.2(4) . . ?
C31 N5 C23 114.0(7) . . ?
C31 N5 C26 110.3(6) . . ?
C23 N5 C26 110.7(8) . . ?
C31 N5 Na2 110.0(4) . . ?
C23 N5 Na2 106.4(5) . . ?
C26 N5 Na2 104.9(4) . . ?

loop_
_geom_bond_atom_site_label_1
_geom_bond_atom_site_label_2
_geom_bond_distance
_geom_bond_site_symmetry_2
_geom_bond_publ_flag
Ag1 S1 2.5492(18) . ?
Ag1 S1 2.5492(18) 2_655 ?
Ag1 S2 2.5766(17) 2_655 ?
Ag1 S2 2.5766(17) . ?
S1 C1 1.727(7) . ?
S2 C2 1.732(7) . ?
Na1 O4 2.457(5) . ?
Na1 O1 2.488(5) . ?
Na1 O2 2.508(5) . ?
Na1 O6 2.507(5) . ?
Na1 N4 2.692(6) . ?
Na1 O3 2.701(5) . ?
Na1 O5 2.803(5) . ?
Na2 O8 2.438(5) . ?
Na2 O8 2.438(5) 2_755 ?
Na2 O9 2.547(10) . ?
Na2 O9 2.547(10) 2_755 ?
Na2 O7 2.615(6) 2_755 ?
Na2 O7 2.615(6) . ?
Na2 O9 2.757(12) . ?
Na2 O9 2.757(12) 2_755 ?
Na2 N5 2.825(6) 2_755 ?
Na2 N5 2.825(6) . ?
O1 C6 1.404(8) . ?
O1 C7 1.442(7) . ?
O2 C9 1.410(7) . ?
O2 C8 1.423(7) . ?
O3 C13 1.416(7) . ?
O3 C12 1.422(7) . ?
O4 C14 1.419(7) . ?
O4 C15 1.421(7) . ?
O5 C18 1.389(8) . ?
O5 C19 1.418(7) . ?
O6 C21 1.414(8) . ?
O6 C20 1.424(7) . ?
O7 C25 1.419(9) . ?
O7 C24 1.427(12) . ?
O7 C24A 1.61(4) . ?
O8 C27 1.402(9) . ?
O8 C28 1.410(8) . ?
O9 C29 1.256(12) . ?
O9 C30 1.563(14) 2_755 ?
O9 C29 1.404(14) . ?
O9 C30 1.407(13) 2_755 ?
C1 C2 1.386(9) . ?
C1 C3 1.449(9) . ?
C2 C4 1.436(9) . ?
C3 N1 1.131(8) . ?
C4 N2 1.134(8) . ?
C5 N3 1.441(8) . ?
C5 C6 1.517(9) . ?
C7 C8 1.444(9) . ?
C9 C10 1.512(9) . ?
C10 N4 1.462(8) . ?
C11 N3 1.448(8) . ?
C11 C12 1.519(9) . ?
C13 C14 1.476(9) . ?
C15 C16 1.506(9) . ?
C16 N4 1.450(8) . ?
C17 N3 1.480(8) . ?
C17 C18 1.516(9) . ?
C19 C20 1.484(9) . ?
C21 C22 1.523(9) . ?
C22 N4 1.462(8) . ?
C23 C24A 1.34(5) . ?
C23 C24 1.383(16) . ?
C23 N5 1.470(10) . ?
C25 C25 1.465(15) 2_755 ?
C26 C27 1.446(11) . ?
C26 N5 1.491(10) . ?
C28 C29 1.432(10) . ?
C30 O9 1.407(13) 2_755 ?
C30 C31 1.459(11) . ?
C30 O9 1.563(14) 2_755 ?
C31 N5 1.443(9) . ?
